data_2021633
loop_
_publ_author_name
'Ferreira, L\'ivia O. A.'
'Valdo, Ana Karoline S. M.'
'Nascimento Neto, Jos\'e Ant\^onio'
'Ribeiro, Leandro'
'da Silva, Jefferson R. D.'
'Queiroz Jr., Luiz H. K.'
'Perez, Caridad N.'
'Martins, Felipe T.'

_publ_section_title
;
 ss-NMR and single-crystal X-ray diffraction in the elucidation of a new
 polymorph of bischalcone
 (1<i>E</i>,4<i>E</i>)-1,5-bis(4-fluorophenyl)penta-1,4-dien-3-one
;
_journal_coeditor_code OV3125
_journal_issue 6
_journal_name_full 'Acta Crystallographica Section C'
_journal_page_first
;
;
_journal_paper_doi 10.1107/S2053229619006156
_journal_volume 75
_journal_year 2019
_chemical_formula_iupac 'C17 H12 F2 O'
_chemical_formula_moiety 'C17 H12 F2 O'
_chemical_formula_sum 'C17 H12 F2 O'
_chemical_formula_weight 270.27
_chemical_name_systematic
;
(1<i>E</i>,4<i>E</i>)-1,5-Bis(4-fluorophenyl)penta-1,4-dien-3-one
;
_space_group_crystal_system monoclinic
_space_group_IT_number 15
_space_group_name_Hall '-C 2yc'
_space_group_name_H-M_alt 'C 1 2/c 1'
_symmetry_space_group_name_Hall '-C 2yc'
_symmetry_space_group_name_H-M 'C 1 2/c 1'
_atom_sites_solution_hydrogens geom
_atom_sites_solution_primary direct
_atom_sites_solution_secondary difmap
_audit_creation_method SHELXL-2018/3
_cell_angle_alpha 90
_cell_angle_beta 98.040(5)
_cell_angle_gamma 90
_cell_formula_units_Z 4
_cell_length_a 30.184(3)
_cell_length_b 5.8907(5)
_cell_length_c 7.7144(6)
_cell_measurement_reflns_used 1008
_cell_measurement_temperature 296(2)
_cell_measurement_theta_max 66.13
_cell_measurement_theta_min 8.74
_cell_volume 1358.2(2)
_computing_cell_refinement
;
SAINT (Bruker, 2003)
;
_computing_data_collection
;
APEX2 (Bruker, 2003)
;
_computing_data_reduction
;
SAINT (Bruker, 2003)
;
_computing_molecular_graphics
;
WinGX (Farrugia, 1999)
;
_computing_publication_material
;
publCIF (Westrip, 2010) and Mercury (Macrae <i>et al.</i>, 2008)
;
_computing_structure_refinement
;
SHELXL2018 (Sheldrick, 2015b)
;
_computing_structure_solution
;
SHELXS2014 (Sheldrick, 2015a)
;
_diffrn_ambient_temperature 296(2)
_diffrn_measured_fraction_theta_full 0.935
_diffrn_measured_fraction_theta_max 0.952
_diffrn_measurement_device_type 'Bruker APEXII CCD'
_diffrn_measurement_method CCD
_diffrn_radiation_type CuK\a
_diffrn_radiation_wavelength 1.54178
_diffrn_reflns_av_R_equivalents 0.0403
_diffrn_reflns_av_unetI/netI 0.0332
_diffrn_reflns_limit_h_max 35
_diffrn_reflns_limit_h_min -34
_diffrn_reflns_limit_k_max 6
_diffrn_reflns_limit_k_min -7
_diffrn_reflns_limit_l_max 9
_diffrn_reflns_limit_l_min -8
_diffrn_reflns_number 4490
_diffrn_reflns_theta_full 67.679
_diffrn_reflns_theta_max 66.844
_diffrn_reflns_theta_min 8.745
_exptl_absorpt_coefficient_mu 0.835
_exptl_absorpt_correction_T_max 0.920
_exptl_absorpt_correction_T_min 0.744
_exptl_absorpt_correction_type multi-scan
_exptl_absorpt_process_details
;
(SADABS; Blessing, 1995)
;
_exptl_crystal_colour yellow
_exptl_crystal_density_diffrn 1.322
_exptl_crystal_description prism
_exptl_crystal_F_000 560
_exptl_crystal_size_max 0.15
_exptl_crystal_size_mid 0.10
_exptl_crystal_size_min 0.10
_refine_diff_density_max 0.144
_refine_diff_density_min -0.132
_refine_ls_extinction_method none
_refine_ls_goodness_of_fit_ref 1.062
_refine_ls_hydrogen_treatment constr
_refine_ls_matrix_type full
_refine_ls_number_parameters 177
_refine_ls_number_reflns 1148
_refine_ls_number_restraints 0
_refine_ls_restrained_S_all 1.062
_refine_ls_R_factor_all 0.0606
_refine_ls_R_factor_gt 0.0445
_refine_ls_shift/su_max 0.000
_refine_ls_shift/su_mean 0.000
_refine_ls_structure_factor_coef Fsqd
_refine_ls_weighting_details 'w=1/[\s^2^(Fo^2^)+(0.0631P)^2^+0.1789P] where P=(Fo^2^+2Fc^2^)/3'
_refine_ls_weighting_scheme calc
_refine_ls_wR_factor_gt 0.1166
_refine_ls_wR_factor_ref 0.1287
_reflns_number_gt 873
_reflns_number_total 1148
_reflns_threshold_expression 'I > 2\s(I)'
_cod_data_source_file ov3125sup1.cif
_cod_data_source_block I
_cod_original_cell_volume 1358.18(19)
_cod_database_code 2021633
_shelx_space_group_comment
;
The symmetry employed for this shelxl refinement is uniquely defined
by the following loop, which should always be used as a source of
symmetry information in preference to the above space-group names.
They are only intended as comments.
;

loop_
_space_group_symop_operation_xyz
'x, y, z'
'-x, y, -z+1/2'
'x+1/2, y+1/2, z'
'-x+1/2, y+1/2, -z+1/2'
'-x, -y, -z'
'x, -y, z-1/2'
'-x+1/2, -y+1/2, -z'
'x+1/2, -y+1/2, z-1/2'

loop_
_atom_site_type_symbol
_atom_site_label
_atom_site_fract_x
_atom_site_fract_y
_atom_site_fract_z
_atom_site_U_iso_or_equiv
_atom_site_adp_type
_atom_site_calc_flag
_atom_site_occupancy
_atom_site_disorder_assembly
_atom_site_disorder_group
C C4A 0.6814(8) 0.099(4) 0.085(2) 0.080(4) Uani d 0.5 A 1
C C5A 0.6399(8) 0.014(3) 0.044(2) 0.078(4) Uani d 0.5 A 1
H H5A 0.635009 -0.130419 -0.004262 0.094 Uiso calc 0.5 A 1
C C2A 0.6525(8) 0.444(3) 0.191(3) 0.082(3) Uani d 0.5 A 1
H H2A 0.657795 0.590749 0.232641 0.098 Uiso calc 0.5 A 1
C C6A 0.6024(5) 0.1616(17) 0.0799(17) 0.067(2) Uani d 0.5 A 1
H H6A 0.572993 0.113930 0.049982 0.080 Uiso calc 0.5 A 1
C C8B 0.5441(2) 0.5655(9) 0.2198(5) 0.0741(11) Uani d 0.5 B 2
H H8B 0.566127 0.676994 0.225990 0.089 Uiso calc 0.5 B 2
C C9 0.500000 0.6399(4) 0.250000 0.0739(6) Uani d 1 . .
C C1A 0.6118(4) 0.3755(14) 0.1597(11) 0.068(2) Uani d 0.5 A 1
C C3A 0.6907(6) 0.304(3) 0.165(2) 0.078(3) Uani d 0.5 A 1
H H3A 0.719934 0.351665 0.201368 0.094 Uiso calc 0.5 A 1
C C7A 0.57605(12) 0.5132(6) 0.1977(3) 0.0606(7) Uani d 0.5 A 1
H H7A 0.583197 0.665009 0.219610 0.073 Uiso calc 0.5 A 1
C C7B 0.55635(17) 0.3624(6) 0.1855(4) 0.0718(8) Uani d 0.5 B 2
H H7B 0.535252 0.247067 0.184062 0.086 Uiso calc 0.5 B 2
C C8A 0.53286(18) 0.4571(11) 0.2071(5) 0.0719(10) Uani d 0.5 A 1
H H8A 0.523243 0.308082 0.187627 0.086 Uiso calc 0.5 A 1
F F1B 0.7249(2) 0.0741(8) 0.0571(10) 0.1296(17) Uani d 0.5 B 2
C C2B 0.6426(8) 0.427(3) 0.207(3) 0.101(7) Uani d 0.5 B 2
H H2B 0.640642 0.557907 0.272500 0.121 Uiso calc 0.5 B 2
F F1A 0.7162(2) -0.0331(7) 0.0539(9) 0.1216(16) Uani d 0.5 A 1
C C3B 0.6810(6) 0.362(3) 0.170(3) 0.091(4) Uani d 0.5 B 2
H H3B 0.706072 0.453802 0.196703 0.109 Uiso calc 0.5 B 2
C C5B 0.6471(8) 0.031(3) 0.034(2) 0.088(6) Uani d 0.5 B 2
H H5B 0.649620 -0.101089 -0.029744 0.105 Uiso calc 0.5 B 2
C C1B 0.6027(3) 0.2985(14) 0.1472(11) 0.0596(16) Uani d 0.5 B 2
C C6B 0.6088(5) 0.093(2) 0.0673(17) 0.066(2) Uani d 0.5 B 2
H H6B 0.584355 -0.001676 0.037142 0.079 Uiso calc 0.5 B 2
C C4B 0.6846(7) 0.157(4) 0.090(2) 0.084(5) Uani d 0.5 B 2
O O1 0.5095(2) 0.8393(4) 0.2453(17) 0.1042(17) Uani d 0.5 B .

loop_
_atom_site_aniso_label
_atom_site_aniso_U_11
_atom_site_aniso_U_22
_atom_site_aniso_U_33
_atom_site_aniso_U_12
_atom_site_aniso_U_13
_atom_site_aniso_U_23
C4A 0.099(8) 0.072(7) 0.067(4) 0.021(5) 0.004(4) -0.009(4)
C5A 0.096(8) 0.054(4) 0.081(7) 0.001(5) -0.001(5) 0.005(4)
C2A 0.116(8) 0.054(4) 0.075(7) 0.001(5) 0.007(5) 0.002(4)
C6A 0.070(4) 0.055(7) 0.074(4) 0.010(4) 0.008(3) 0.005(4)
C8B 0.085(4) 0.065(3) 0.072(2) -0.010(2) 0.0129(18) 0.0033(19)
C9 0.0732(15) 0.0795(14) 0.0696(12) 0.000 0.0120(9) 0.000
C1A 0.104(6) 0.044(4) 0.050(2) -0.008(3) -0.005(2) -0.004(3)
C3A 0.072(4) 0.080(10) 0.080(3) -0.006(5) 0.006(3) -0.002(5)
C7A 0.070(2) 0.0509(17) 0.0624(14) -0.0034(18) 0.0138(13) -0.0015(11)
C7B 0.085(3) 0.064(2) 0.0647(17) -0.006(2) 0.0035(16) 0.0017(14)
C8A 0.079(3) 0.063(3) 0.073(2) -0.011(3) 0.0124(17) -0.0020(19)
F1B 0.094(3) 0.149(4) 0.154(3) 0.036(3) 0.046(2) 0.017(4)
C2B 0.165(17) 0.079(8) 0.059(4) 0.001(8) 0.015(7) -0.008(5)
F1A 0.114(3) 0.122(3) 0.127(2) 0.038(3) 0.0131(19) -0.015(3)
C3B 0.105(12) 0.064(8) 0.099(5) -0.006(6) 0.001(6) 0.006(5)
C5B 0.126(13) 0.078(9) 0.060(4) 0.000(6) 0.019(5) -0.006(4)
C1B 0.077(4) 0.046(5) 0.056(2) 0.007(3) 0.010(3) -0.004(3)
C6B 0.078(6) 0.056(6) 0.065(2) 0.013(4) 0.008(2) 0.001(4)
C4B 0.066(4) 0.098(14) 0.092(7) 0.010(6) 0.023(5) 0.019(7)
O1 0.105(6) 0.0680(12) 0.142(2) 0.0007(13) 0.026(5) -0.0001(18)

loop_
_atom_type_symbol
_atom_type_description
_atom_type_scat_dispersion_real
_atom_type_scat_dispersion_imag
_atom_type_scat_source
C C 0.0181 0.0091 'International Tables Vol C Tables 4.2.6.8 and 6.1.1.4'
F F 0.0727 0.0534 'International Tables Vol C Tables 4.2.6.8 and 6.1.1.4'
O O 0.0492 0.0322 'International Tables Vol C Tables 4.2.6.8 and 6.1.1.4'
H H 0.0000 0.0000 'International Tables Vol C Tables 4.2.6.8 and 6.1.1.4'

loop_
_geom_angle_atom_site_label_1
_geom_angle_atom_site_label_2
_geom_angle_atom_site_label_3
_geom_angle_site_symmetry_1
_geom_angle_site_symmetry_3
_geom_angle
C5A C4A F1A . . 117.5(19)
C5A C4A C3A . . 124(2)
F1A C4A C3A . . 118(2)
C4A C5A C6A . . 116.4(18)
C4A C5A H5A . . 121.8
C6A C5A H5A . . 121.8
C1A C2A C3A . . 123.7(17)
C1A C2A H2A . . 118.1
C3A C2A H2A . . 118.1
C1A C6A C5A . . 119.6(15)
C1A C6A H6A . . 120.2
C5A C6A H6A . . 120.2
C7B C8B C9 . . 127.4(6)
C7B C8B H8B . . 116.3
C9 C8B H8B . . 116.3
O1 C9 O1 . 2_655 28.1(5)
O1 C9 C8B . . 93.5(3)
O1 C9 C8B 2_655 . 121.6(3)
O1 C9 C8B . 2_655 121.6(3)
O1 C9 C8B 2_655 2_655 93.5(3)
O1 C9 C8A . . 120.8(3)
O1 C9 C8A 2_655 . 148.4(3)
O1 C9 C8A . 2_655 148.4(3)
O1 C9 C8A 2_655 2_655 120.8(3)
C8A C9 C8A . 2_655 90.6(4)
C2A C1A C7A . . 121.3(12)
C2A C1A C6A . . 119.3(13)
C7A C1A C6A . . 119.3(10)
C4A C3A C2A . . 116.3(19)
C4A C3A H3A . . 121.8
C2A C3A H3A . . 121.8
C8A C7A C1A . . 129.7(6)
C8A C7A H7A . . 115.1
C1A C7A H7A . . 115.1
C8B C7B C1B . . 124.6(6)
C8B C7B H7B . . 117.7
C1B C7B H7B . . 117.7
C7A C8A C9 . . 119.8(5)
C7A C8A H8A . . 120.1
C9 C8A H8A . . 120.1
C3B C2B C1B . . 120.6(18)
C3B C2B H2B . . 119.7
C1B C2B H2B . . 119.7
C2B C3B C4B . . 119(2)
C2B C3B H3B . . 120.3
C4B C3B H3B . . 120.3
C6B C5B C4B . . 120.9(17)
C6B C5B H5B . . 119.6
C4B C5B H5B . . 119.6
C6B C1B C2B . . 116.4(12)
C6B C1B C7B . . 119.2(8)
C2B C1B C7B . . 124.0(11)
C5B C6B C1B . . 121.6(17)
C5B C6B H6B . . 119.2
C1B C6B H6B . . 119.2
C3B C4B F1B . . 121.9(18)
C3B C4B C5B . . 120.4(18)
F1B C4B C5B . . 117.6(19)
O1 O1 C9 2_655 . 76.0(2)

loop_
_geom_bond_atom_site_label_1
_geom_bond_atom_site_label_2
_geom_bond_site_symmetry_2
_geom_bond_distance
C4A C5A . 1.35(4)
C4A F1A . 1.36(2)
C4A C3A . 1.37(3)
C5A C6A . 1.48(2)
C5A H5A . 0.9300
C2A C1A . 1.28(3)
C2A C3A . 1.45(2)
C2A H2A . 0.9300
C6A C1A . 1.414(11)
C6A H6A . 0.9300
C8B C7B . 1.291(6)
C8B C9 . 1.452(5)
C8B H8B . 0.9300
C9 O1 . 1.211(3)
C9 O1 2_655 1.211(3)
C9 C8A . 1.531(6)
C9 C8A 2_655 1.531(6)
C1A C7A . 1.413(11)
C3A H3A . 0.9300
C7A C8A . 1.357(7)
C7A H7A . 0.9300
C7B C1B . 1.518(10)
C7B H7B . 0.9300
C8A H8A . 0.9300
F1B C4B . 1.37(2)
C2B C3B . 1.29(2)
C2B C1B . 1.44(2)
C2B H2B . 0.9300
C3B C4B . 1.36(3)
C3B H3B . 0.9300
C5B C6B . 1.27(3)
C5B C4B . 1.37(3)
C5B H5B . 0.9300
C1B C6B . 1.380(9)
C6B H6B . 0.9300
O1 O1 2_655 0.588(10)

loop_
_geom_hbond_atom_site_label_D
_geom_hbond_atom_site_label_H
_geom_hbond_atom_site_label_A
_geom_hbond_site_symmetry_A
_geom_hbond_distance_DH
_geom_hbond_distance_HA
_geom_hbond_distance_DA
_geom_hbond_angle_DHA
_geom_hbond_publ_flag
C3A H3A F1A 4_655 0.93 2.59 3.437(17) 151.1 yes
C3A H3A F1B 4_655 0.93 2.66 3.477(17) 146.4 yes
C3B H3B F1A 4_655 0.93 2.82 3.563(19) 137.8 yes
C3B H3B F1B 4_655 0.93 2.71 3.519(19) 146.1 yes
C7B H7B O1 2_645 0.93 2.84 3.745(6) 163.1 yes
C7B H7B O1 1_545 0.93 2.59 3.448(4) 153.9 yes

loop_
_geom_torsion_atom_site_label_1
_geom_torsion_atom_site_label_2
_geom_torsion_atom_site_label_3
_geom_torsion_atom_site_label_4
_geom_torsion_site_symmetry_1
_geom_torsion_site_symmetry_4
_geom_torsion
F1A C4A C5A C6A . . 180.0(12)
C3A C4A C5A C6A . . 4(3)
C4A C5A C6A C1A . . -2(2)
C7B C8B C9 O1 . . -169.9(7)
C7B C8B C9 O1 . 2_655 -168.5(8)
C7B C8B C9 C8B . 2_655 10.8(3)
C3A C2A C1A C7A . . 175.8(13)
C3A C2A C1A C6A . . -6(2)
C5A C6A C1A C2A . . 3.8(18)
C5A C6A C1A C7A . . -178.3(10)
C5A C4A C3A C2A . . -6(3)
F1A C4A C3A C2A . . 177.9(13)
C1A C2A C3A C4A . . 7(3)
C2A C1A C7A C8A . . -165.4(11)
C6A C1A C7A C8A . . 16.8(10)
C9 C8B C7B C1B . . 177.1(4)
C1A C7A C8A C9 . . -179.6(5)
O1 C9 C8A C7A . . 13.2(8)
O1 C9 C8A C7A 2_655 . 20.9(13)
C8A C9 C8A C7A 2_655 . -163.9(4)
C1B C2B C3B C4B . . -7(3)
C3B C2B C1B C6B . . 7(2)
C3B C2B C1B C7B . . 179.7(13)
C8B C7B C1B C6B . . -162.7(7)
C8B C7B C1B C2B . . 24.7(13)
C4B C5B C6B C1B . . 6(2)
C2B C1B C6B C5B . . -6.2(18)
C7B C1B C6B C5B . . -179.4(11)
C2B C3B C4B F1B . . -176.3(16)
C2B C3B C4B C5B . . 7(3)
C6B C5B C4B C3B . . -6(3)
C6B C5B C4B F1B . . 176.9(14)
C8B C9 O1 O1 . 2_655 178(3)
C8B C9 O1 O1 2_655 2_655 -3(3)
C8A C9 O1 O1 . 2_655 171(2)
C8A C9 O1 O1 2_655 2_655 -14(4)

_cod_database_fobs_code 2021633
